data_2222606
loop_
_publ_author_name
'Xu, Liping'

_publ_section_title
;<i>catena</i>-Poly[dipropylammonium
 [[bis(benzotriazolato-\k<i>N</i>^1^)zinc(II)]-\m-benzotriazolato-\k^2^<i>N</i>^1^:<i>N</i>^3^]]
;
_journal_coeditor_code BX2217
_journal_issue 8
_journal_name_full 'Acta Crystallographica Section E'
_journal_page_first m884
_journal_paper_doi 10.1107/S160053680902563X
_journal_volume 65
_journal_year 2009
_chemical_formula_iupac '(C6 H16 N) [Zn (C6 H4 N3)3 ]'
_chemical_formula_moiety 'C6 H16 N +, C18 H12 N9 Zn -'
_chemical_formula_sum 'C24 H28 N10 Zn'
_chemical_formula_weight 521.93
_chemical_name_systematic
;
<i>catena</i>-Poly[dipropylammonium
[[bis(benzotriazolato-\k<i>N</i>^1^)zinc(II)]-\m-
benzotriazolato-\k^2^<i>N</i>^1^:<i>N</i>^3^]]
;
_space_group_IT_number 14
_symmetry_cell_setting monoclinic
_symmetry_space_group_name_Hall '-P 2ybc'
_symmetry_space_group_name_H-M 'P 1 21/c 1'
_atom_sites_solution_hydrogens geom
_atom_sites_solution_primary direct
_atom_sites_solution_secondary difmap
_audit_creation_method SHELXL-97
_cell_angle_alpha 90.00
_cell_angle_beta 104.212(2)
_cell_angle_gamma 90.00
_cell_formula_units_Z 4
_cell_length_a 11.9439(15)
_cell_length_b 9.8058(13)
_cell_length_c 21.585(3)
_cell_measurement_reflns_used 12055
_cell_measurement_temperature 293(2)
_cell_measurement_theta_max 24.600
_cell_measurement_theta_min 2.0
_cell_volume 2450.7(6)
_computing_cell_refinement 'SAINT (Bruker, 1999)'
_computing_data_collection 'SMART (Bruker, 1999)'
_computing_data_reduction 'SAINT (Bruker, 1999)'
_computing_molecular_graphics 'SHELXTL-Plus (Sheldrick, 2008)'
_computing_publication_material 'SHELXL97 (Sheldrick, 2008)'
_computing_structure_refinement 'SHELXL97 (Sheldrick, 2008)'
_computing_structure_solution 'SHELXS97 (Sheldrick, 2008)'
_diffrn_ambient_temperature 293(2)
_diffrn_measured_fraction_theta_full 0.995
_diffrn_measured_fraction_theta_max 0.995
_diffrn_measurement_device_type 'Bruker SMART APEX CCD area-detector'
_diffrn_measurement_method \w
_diffrn_radiation_monochromator graphite
_diffrn_radiation_source 'fine-focus sealed tube'
_diffrn_radiation_type MoK\a
_diffrn_radiation_wavelength 0.71073
_diffrn_reflns_av_R_equivalents 0.0745
_diffrn_reflns_av_sigmaI/netI 0.0879
_diffrn_reflns_limit_h_max 13
_diffrn_reflns_limit_h_min -13
_diffrn_reflns_limit_k_max 11
_diffrn_reflns_limit_k_min -11
_diffrn_reflns_limit_l_max 25
_diffrn_reflns_limit_l_min -14
_diffrn_reflns_number 11639
_diffrn_reflns_theta_full 24.60
_diffrn_reflns_theta_max 24.60
_diffrn_reflns_theta_min 1.95
_diffrn_standards_decay_% 0
_diffrn_standards_number 0
_exptl_absorpt_coefficient_mu 1.036
_exptl_absorpt_correction_T_max 0.322
_exptl_absorpt_correction_T_min 0.286
_exptl_absorpt_correction_type multi-scan
_exptl_absorpt_process_details '(SADABS; Sheldrick, 1996)'
_exptl_crystal_colour white
_exptl_crystal_density_diffrn 1.415
_exptl_crystal_density_method 'not measured'
_exptl_crystal_description plate
_exptl_crystal_F_000 1088
_exptl_crystal_size_max 0.35
_exptl_crystal_size_mid 0.2
_exptl_crystal_size_min 0.06
_refine_diff_density_max 0.530
_refine_diff_density_min -0.535
_refine_ls_extinction_method none
_refine_ls_goodness_of_fit_ref 0.962
_refine_ls_hydrogen_treatment constr
_refine_ls_matrix_type full
_refine_ls_number_parameters 316
_refine_ls_number_reflns 4107
_refine_ls_number_restraints 0
_refine_ls_restrained_S_all 0.962
_refine_ls_R_factor_all 0.0877
_refine_ls_R_factor_gt 0.0424
_refine_ls_shift/su_max 0.001
_refine_ls_shift/su_mean 0.000
_refine_ls_structure_factor_coef Fsqd
_refine_ls_weighting_details 'calc w=1/[\s^2^(Fo^2^)+(0.0376P)^2^] where P=(Fo^2^+2Fc^2^)/3'
_refine_ls_weighting_scheme calc
_refine_ls_wR_factor_gt 0.0796
_refine_ls_wR_factor_ref 0.0951
_reflns_number_gt 2645
_reflns_number_total 4107
_reflns_threshold_expression I>2\s(I)
_cod_data_source_file bx2217.cif
_cod_data_source_block I
_cod_original_cell_volume 2450.7(5)
_cod_original_sg_symbol_H-M 'P 21/c'
_cod_database_code 2222606
_cod_database_fobs_code 2222606

loop_
_symmetry_equiv_pos_as_xyz
'x, y, z'
'-x, y+1/2, -z+1/2'
'-x, -y, -z'
'x, -y-1/2, z-1/2'

loop_
_atom_site_type_symbol
_atom_site_label
_atom_site_fract_x
_atom_site_fract_y
_atom_site_fract_z
_atom_site_U_iso_or_equiv
_atom_site_adp_type
_atom_site_calc_flag
_atom_site_refinement_flags
_atom_site_occupancy
_atom_site_disorder_assembly
_atom_site_disorder_group
C C1 0.6479(3) 0.3188(4) 0.83315(16) 0.0186(9) Uani d . 1 . .
C C2 0.7447(3) 0.3069(4) 0.88465(17) 0.0261(10) Uani d . 1 . .
H H2 0.7856 0.2256 0.8936 0.031 Uiso calc R 1 . .
C C3 0.7760(4) 0.4204(4) 0.92092(18) 0.0299(10) Uani d . 1 . .
H H3 0.8402 0.4166 0.9554 0.036 Uiso calc R 1 . .
C C4 0.7145(3) 0.5429(4) 0.90794(17) 0.0315(10) Uani d . 1 . .
H H4 0.7387 0.6179 0.9342 0.038 Uiso calc R 1 . .
C C5 0.6201(3) 0.5554(4) 0.85786(17) 0.0279(10) Uani d . 1 . .
H H5 0.5793 0.6368 0.8493 0.033 Uiso calc R 1 . .
C C6 0.5877(3) 0.4396(4) 0.81994(17) 0.0199(9) Uani d . 1 . .
C C7 0.1821(3) 0.4217(3) 0.60887(17) 0.0204(9) Uani d . 1 . .
C C8 0.0800(4) 0.4131(4) 0.6293(2) 0.0325(10) Uani d . 1 . .
H H8 0.0773 0.4388 0.6704 0.039 Uiso calc R 1 . .
C C9 -0.0156(4) 0.3656(4) 0.5864(2) 0.0380(11) Uani d . 1 . .
H H9 -0.0846 0.3580 0.5988 0.046 Uiso calc R 1 . .
C C10 -0.0127(4) 0.3280(4) 0.5245(2) 0.0388(11) Uani d . 1 . .
H H10 -0.0800 0.2968 0.4966 0.047 Uiso calc R 1 . .
C C11 0.0852(4) 0.3356(4) 0.50407(19) 0.0333(11) Uani d . 1 . .
H H11 0.0866 0.3100 0.4628 0.040 Uiso calc R 1 . .
C C12 0.1840(3) 0.3832(4) 0.54704(17) 0.0242(9) Uani d . 1 . .
C C13 0.1248(3) 0.4877(4) 0.83554(17) 0.0255(10) Uani d . 1 . .
C C14 0.1554(3) 0.5604(4) 0.78660(17) 0.0244(10) Uani d . 1 . .
C C15 0.0800(4) 0.6553(4) 0.75005(18) 0.0314(10) Uani d . 1 . .
H H15 0.1003 0.7054 0.7179 0.038 Uiso calc R 1 . .
C C16 -0.0249(4) 0.6710(4) 0.7637(2) 0.0400(12) Uani d . 1 . .
H H16 -0.0774 0.7330 0.7402 0.048 Uiso calc R 1 . .
C C17 -0.0556(4) 0.5959(5) 0.8124(2) 0.0418(12) Uani d . 1 . .
H H17 -0.1284 0.6087 0.8198 0.050 Uiso calc R 1 . .
C C18 0.0170(3) 0.5059(4) 0.84886(19) 0.0346(11) Uani d . 1 . .
H H18 -0.0037 0.4579 0.8815 0.042 Uiso calc R 1 . .
C C19 0.2867(4) -0.0562(4) 0.8168(2) 0.0502(13) Uani d . 1 . .
H H20 0.2170 -0.1089 0.8047 0.075 Uiso calc R 1 . .
H H21 0.3514 -0.1161 0.8313 0.075 Uiso calc R 1 . .
H H19 0.2968 -0.0051 0.7806 0.075 Uiso calc R 1 . .
C C20 0.2788(3) 0.0409(4) 0.86994(18) 0.0338(10) Uani d . 1 . .
H H23 0.2128 0.1006 0.8552 0.041 Uiso calc R 1 . .
H H22 0.2664 -0.0109 0.9060 0.041 Uiso calc R 1 . .
C C21 0.3860(3) 0.1259(4) 0.89145(18) 0.0282(10) Uani d . 1 . .
H H24 0.4518 0.0673 0.9085 0.034 Uiso calc R 1 . .
H H25 0.4006 0.1756 0.8554 0.034 Uiso calc R 1 . .
C C22 0.4728(3) 0.3076(4) 0.97182(18) 0.0310(10) Uani d . 1 . .
H H28 0.4487 0.3792 0.9967 0.037 Uiso calc R 1 . .
H H29 0.5027 0.3506 0.9388 0.037 Uiso calc R 1 . .
C C23 0.5670(4) 0.2259(4) 1.0144(2) 0.0379(11) Uani d . 1 . .
H H31 0.6029 0.1676 0.9885 0.045 Uiso calc R 1 . .
H H30 0.5343 0.1681 1.0419 0.045 Uiso calc R 1 . .
C C24 0.6569(4) 0.3179(4) 1.0548(2) 0.0414(12) Uani d . 1 . .
H H33 0.7161 0.2636 1.0818 0.062 Uiso calc R 1 . .
H H32 0.6215 0.3751 1.0807 0.062 Uiso calc R 1 . .
H H34 0.6905 0.3738 1.0275 0.062 Uiso calc R 1 . .
N N1 0.5952(3) 0.2264(3) 0.78762(14) 0.0210(7) Uani d . 1 . .
N N2 0.5060(3) 0.2896(3) 0.74886(15) 0.0219(7) Uani d . 1 . .
N N3 0.5003(3) 0.4185(3) 0.76708(14) 0.0211(8) Uani d . 1 . .
N N4 0.2938(3) 0.4007(3) 0.54137(14) 0.0290(8) Uani d . 1 . .
N N5 0.3569(3) 0.4464(3) 0.59662(15) 0.0283(8) Uani d . 1 . .
N N6 0.2912(2) 0.4601(3) 0.63867(13) 0.0214(7) Uani d . 1 . .
N N7 0.2144(3) 0.4034(3) 0.86208(15) 0.0284(8) Uani d . 1 . .
N N8 0.2947(3) 0.4209(3) 0.82976(14) 0.0279(8) Uani d . 1 . .
N N9 0.2615(3) 0.5154(3) 0.78374(14) 0.0229(7) Uani d . 1 . .
N N10 0.3708(3) 0.2231(3) 0.94134(14) 0.0259(8) Uani d . 1 . .
H H26 0.3495 0.1755 0.9722 0.031 Uiso calc R 1 . .
H H27 0.3122 0.2795 0.9238 0.031 Uiso calc R 1 . .
Zn Zn1 0.36481(4) 0.53198(4) 0.72486(2) 0.02055(14) Uani d . 1 . .

loop_
_atom_site_aniso_label
_atom_site_aniso_U_11
_atom_site_aniso_U_22
_atom_site_aniso_U_33
_atom_site_aniso_U_12
_atom_site_aniso_U_13
_atom_site_aniso_U_23
C1 0.023(2) 0.019(2) 0.014(2) -0.0020(18) 0.0035(17) 0.0010(17)
C2 0.032(2) 0.023(2) 0.020(2) 0.005(2) -0.0017(19) -0.0009(18)
C3 0.035(3) 0.028(2) 0.021(2) 0.004(2) -0.004(2) 0.0037(19)
C4 0.041(3) 0.028(2) 0.020(2) -0.006(2) -0.002(2) -0.005(2)
C5 0.032(2) 0.025(3) 0.025(2) 0.001(2) 0.0039(19) 0.0051(19)
C6 0.024(2) 0.019(2) 0.014(2) -0.0004(18) 0.0005(17) 0.0008(16)
C7 0.026(2) 0.017(2) 0.015(2) -0.0019(18) -0.0014(18) 0.0017(16)
C8 0.036(3) 0.032(3) 0.028(2) -0.004(2) 0.005(2) -0.0056(19)
C9 0.023(3) 0.045(3) 0.044(3) -0.006(2) 0.003(2) -0.004(2)
C10 0.035(3) 0.034(3) 0.035(3) -0.006(2) -0.015(2) -0.009(2)
C11 0.043(3) 0.030(3) 0.020(2) -0.001(2) -0.006(2) -0.0049(19)
C12 0.030(3) 0.019(2) 0.020(2) -0.0021(19) -0.0008(19) 0.0009(18)
C13 0.031(2) 0.021(2) 0.024(2) -0.0039(19) 0.0065(19) -0.0049(18)
C14 0.029(2) 0.024(2) 0.018(2) -0.0020(19) 0.0011(19) -0.0032(17)
C15 0.039(3) 0.035(3) 0.019(2) 0.002(2) 0.006(2) -0.0032(19)
C16 0.038(3) 0.042(3) 0.035(3) 0.008(2) 0.001(2) -0.003(2)
C17 0.032(3) 0.047(3) 0.047(3) 0.004(2) 0.011(2) -0.010(2)
C18 0.036(3) 0.040(3) 0.033(3) 0.000(2) 0.016(2) -0.002(2)
C19 0.054(3) 0.056(3) 0.042(3) 0.000(3) 0.015(3) -0.010(3)
C20 0.036(3) 0.041(3) 0.024(2) -0.002(2) 0.007(2) -0.007(2)
C21 0.034(3) 0.031(2) 0.022(2) 0.006(2) 0.010(2) 0.0035(19)
C22 0.037(3) 0.028(2) 0.028(2) -0.005(2) 0.007(2) -0.001(2)
C23 0.036(3) 0.035(3) 0.039(3) -0.004(2) 0.002(2) -0.002(2)
C24 0.040(3) 0.044(3) 0.037(3) -0.005(2) 0.002(2) -0.001(2)
N1 0.0237(19) 0.0212(18) 0.0172(18) 0.0012(15) 0.0033(15) 0.0035(14)
N2 0.0254(18) 0.0170(17) 0.0217(17) 0.0012(14) 0.0028(14) 0.0005(14)
N3 0.028(2) 0.0172(18) 0.0177(18) -0.0031(15) 0.0058(15) -0.0024(14)
N4 0.038(2) 0.032(2) 0.0156(18) -0.0014(17) 0.0039(17) -0.0031(15)
N5 0.030(2) 0.033(2) 0.0221(18) -0.0009(17) 0.0077(16) -0.0014(16)
N6 0.0252(18) 0.0213(17) 0.0174(17) -0.0031(16) 0.0047(14) -0.0004(15)
N7 0.035(2) 0.029(2) 0.0232(19) 0.0002(17) 0.0106(17) 0.0042(16)
N8 0.034(2) 0.030(2) 0.0195(18) 0.0002(16) 0.0051(16) 0.0053(15)
N9 0.0264(19) 0.0230(18) 0.0184(17) 0.0024(16) 0.0038(14) -0.0006(15)
N10 0.031(2) 0.0256(19) 0.0213(19) 0.0012(16) 0.0062(16) 0.0054(15)
Zn1 0.0255(3) 0.0186(2) 0.0158(2) -0.0003(2) 0.00162(18) -0.0001(2)

loop_
_atom_type_symbol
_atom_type_description
_atom_type_scat_dispersion_real
_atom_type_scat_dispersion_imag
_atom_type_scat_source
C C 0.0033 0.0016 'International Tables Vol C Tables 4.2.6.8 and 6.1.1.4'
H H 0.0000 0.0000 'International Tables Vol C Tables 4.2.6.8 and 6.1.1.4'
N N 0.0061 0.0033 'International Tables Vol C Tables 4.2.6.8 and 6.1.1.4'
Zn Zn 0.2839 1.4301 'International Tables Vol C Tables 4.2.6.8 and 6.1.1.4'

loop_
_geom_angle_atom_site_label_1
_geom_angle_atom_site_label_2
_geom_angle_atom_site_label_3
_geom_angle_site_symmetry_1
_geom_angle_site_symmetry_3
_geom_angle
_geom_angle_publ_flag
N1 C1 C6 . . 107.2(3) ?
N1 C1 C2 . . 131.3(3) ?
C6 C1 C2 . . 121.6(4) ?
C3 C2 C1 . . 116.5(4) ?
C3 C2 H2 . . 121.7 ?
C1 C2 H2 . . 121.7 ?
C2 C3 C4 . . 122.1(4) ?
C2 C3 H3 . . 119.0 ?
C4 C3 H3 . . 119.0 ?
C5 C4 C3 . . 121.8(4) ?
C5 C4 H4 . . 119.1 ?
C3 C4 H4 . . 119.1 ?
C4 C5 C6 . . 116.6(4) ?
C4 C5 H5 . . 121.7 ?
C6 C5 H5 . . 121.7 ?
N3 C6 C1 . . 107.3(3) ?
N3 C6 C5 . . 131.3(3) ?
C1 C6 C5 . . 121.4(4) ?
N6 C7 C12 . . 106.9(3) ?
N6 C7 C8 . . 132.7(3) ?
C12 C7 C8 . . 120.4(4) ?
C9 C8 C7 . . 117.2(4) ?
C9 C8 H8 . . 121.4 ?
C7 C8 H8 . . 121.4 ?
C8 C9 C10 . . 121.8(4) ?
C8 C9 H9 . . 119.1 ?
C10 C9 H9 . . 119.1 ?
C11 C10 C9 . . 121.7(4) ?
C11 C10 H10 . . 119.2 ?
C9 C10 H10 . . 119.2 ?
C10 C11 C12 . . 117.6(4) ?
C10 C11 H11 . . 121.2 ?
C12 C11 H11 . . 121.2 ?
N4 C12 C11 . . 131.5(4) ?
N4 C12 C7 . . 107.2(3) ?
C11 C12 C7 . . 121.3(4) ?
N7 C13 N7 1 . 0.0(3) ?
N7 C13 C14 1 . 107.7(3) ?
N7 C13 C14 . . 107.7(3) ?
N7 C13 C18 1 . 131.2(4) ?
N7 C13 C18 . . 131.2(4) ?
C14 C13 C18 . . 121.1(4) ?
N9 C14 C13 . . 106.8(3) ?
N9 C14 C15 . . 132.2(4) ?
C13 C14 C15 . . 121.0(4) ?
C16 C15 C14 . . 116.9(4) ?
C16 C15 H15 . . 121.5 ?
C14 C15 H15 . . 121.5 ?
C15 C16 C17 . . 121.7(4) ?
C15 C16 H16 . . 119.2 ?
C17 C16 H16 . . 119.2 ?
C18 C17 C16 . . 122.1(4) ?
C18 C17 H17 . . 118.9 ?
C16 C17 H17 . . 118.9 ?
C17 C18 C13 . . 117.2(4) ?
C17 C18 H18 . . 121.4 ?
C13 C18 H18 . . 121.4 ?
C20 C19 H20 . . 109.5 ?
C20 C19 H21 . . 109.5 ?
H20 C19 H21 . . 109.5 ?
C20 C19 H19 . . 109.5 ?
H20 C19 H19 . . 109.5 ?
H21 C19 H19 . . 109.5 ?
C21 C20 C19 . . 112.1(3) ?
C21 C20 H23 . . 109.2 ?
C19 C20 H23 . . 109.2 ?
C21 C20 H22 . . 109.2 ?
C19 C20 H22 . . 109.2 ?
H23 C20 H22 . . 107.9 ?
N10 C21 C20 . . 109.5(3) ?
N10 C21 H24 . . 109.8 ?
C20 C21 H24 . . 109.8 ?
N10 C21 H25 . . 109.8 ?
C20 C21 H25 . . 109.8 ?
H24 C21 H25 . . 108.2 ?
N10 C22 C23 . . 112.6(3) ?
N10 C22 H28 . . 109.1 ?
C23 C22 H28 . . 109.1 ?
N10 C22 H29 . . 109.1 ?
C23 C22 H29 . . 109.1 ?
H28 C22 H29 . . 107.8 ?
C22 C23 C24 . . 110.9(4) ?
C22 C23 H31 . . 109.5 ?
C24 C23 H31 . . 109.5 ?
C22 C23 H30 . . 109.5 ?
C24 C23 H30 . . 109.5 ?
H31 C23 H30 . . 108.1 ?
C23 C24 H33 . . 109.5 ?
C23 C24 H32 . . 109.5 ?
H33 C24 H32 . . 109.5 ?
C23 C24 H34 . . 109.5 ?
H33 C24 H34 . . 109.5 ?
H32 C24 H34 . . 109.5 ?
N2 N1 C1 . . 107.3(3) ?
N2 N1 Zn1 . 2_646 122.6(2) ?
C1 N1 Zn1 . 2_646 130.1(2) ?
N3 N2 N1 . . 110.3(3) ?
N2 N3 C6 . . 107.9(3) ?
N2 N3 Zn1 . . 119.4(2) ?
C6 N3 Zn1 . . 132.0(2) ?
N5 N4 C12 . . 108.1(3) ?
N4 N5 N6 . . 110.2(3) ?
N5 N6 C7 . . 107.7(3) ?
N5 N6 Zn1 . . 118.1(2) ?
C7 N6 Zn1 . . 134.2(2) ?
N7 N7 N8 1 1 0(10) ?
N7 N7 N8 1 . 0(10) ?
N8 N7 N8 1 . 0.00(19) ?
N7 N7 C13 1 . 0(10) ?
N8 N7 C13 1 . 107.1(3) ?
N8 N7 C13 . . 107.1(3) ?
N8 N8 N7 1 . 0(10) ?
N8 N8 N7 1 1 0(10) ?
N7 N8 N7 . 1 0.0(3) ?
N8 N8 N9 1 . 0(10) ?
N7 N8 N9 . . 110.9(3) ?
N7 N8 N9 1 . 110.9(3) ?
N8 N9 N8 1 . 0.0(3) ?
N8 N9 C14 1 . 107.4(3) ?
N8 N9 C14 . . 107.4(3) ?
N8 N9 Zn1 1 . 114.4(2) ?
N8 N9 Zn1 . . 114.4(2) ?
C14 N9 Zn1 . . 137.5(3) ?
C21 N10 C22 . . 116.5(3) ?
C21 N10 H26 . . 108.2 ?
C22 N10 H26 . . 108.2 ?
C21 N10 H27 . . 108.2 ?
C22 N10 H27 . . 108.2 ?
H26 N10 H27 . . 107.3 ?
N6 Zn1 N9 . . 111.71(12) ?
N6 Zn1 N3 . . 110.77(12) ?
N9 Zn1 N3 . . 102.96(12) ?
N6 Zn1 N1 . 2_656 106.15(12) yes
N9 Zn1 N1 . 2_656 111.79(12) yes
N3 Zn1 N1 . 2_656 113.61(12) yes

loop_
_geom_bond_atom_site_label_1
_geom_bond_atom_site_label_2
_geom_bond_site_symmetry_2
_geom_bond_distance
_geom_bond_publ_flag
C1 N1 . 1.370(4) ?
C1 C6 . 1.379(5) ?
C1 C2 . 1.398(5) ?
C2 C3 . 1.359(5) ?
C2 H2 . 0.9300 ?
C3 C4 . 1.400(5) ?
C3 H3 . 0.9300 ?
C4 C5 . 1.362(5) ?
C4 H4 . 0.9300 ?
C5 C6 . 1.398(5) ?
C5 H5 . 0.9300 ?
C6 N3 . 1.360(4) ?
C7 N6 . 1.357(4) ?
C7 C12 . 1.392(5) ?
C7 C8 . 1.398(5) ?
C8 C9 . 1.362(5) ?
C8 H8 . 0.9300 ?
C9 C10 . 1.396(5) ?
C9 H9 . 0.9300 ?
C10 C11 . 1.350(6) ?
C10 H10 . 0.9300 ?
C11 C12 . 1.390(5) ?
C11 H11 . 0.9300 ?
C12 N4 . 1.357(5) ?
C13 N7 1 1.362(5) ?
C13 N7 . 1.362(5) ?
C13 C14 . 1.396(5) ?
C13 C18 . 1.398(5) ?
C14 N9 . 1.358(4) ?
C14 C15 . 1.397(5) ?
C15 C16 . 1.364(5) ?
C15 H15 . 0.9300 ?
C16 C17 . 1.404(6) ?
C16 H16 . 0.9300 ?
C17 C18 . 1.347(5) ?
C17 H17 . 0.9300 ?
C18 H18 . 0.9300 ?
C19 C20 . 1.512(5) ?
C19 H20 . 0.9600 ?
C19 H21 . 0.9600 ?
C19 H19 . 0.9600 ?
C20 C21 . 1.503(5) ?
C20 H23 . 0.9700 ?
C20 H22 . 0.9700 ?
C21 N10 . 1.482(4) ?
C21 H24 . 0.9700 ?
C21 H25 . 0.9700 ?
C22 N10 . 1.486(4) ?
C22 C23 . 1.498(5) ?
C22 H28 . 0.9700 ?
C22 H29 . 0.9700 ?
C23 C24 . 1.505(5) ?
C23 H31 . 0.9700 ?
C23 H30 . 0.9700 ?
C24 H33 . 0.9600 ?
C24 H32 . 0.9600 ?
C24 H34 . 0.9600 ?
N1 N2 . 1.334(4) ?
N1 Zn1 2_646 2.000(3) yes
N2 N3 . 1.331(4) ?
N3 Zn1 . 1.990(3) yes
N4 N5 . 1.323(4) ?
N5 N6 . 1.345(4) ?
N6 Zn1 . 1.982(3) yes
N7 N7 1 0.000(7) ?
N7 N8 1 1.327(4) ?
N7 N8 . 1.327(4) ?
N8 N8 1 0.000(9) ?
N8 N7 1 1.327(4) ?
N8 N9 . 1.345(4) ?
N9 N8 1 1.345(4) ?
N9 Zn1 . 1.983(3) ?
N10 H26 . 0.9000 ?
N10 H27 . 0.9000 ?
Zn1 N1 2_656 2.000(3) yes

loop_
_geom_hbond_atom_site_label_D
_geom_hbond_atom_site_label_H
_geom_hbond_atom_site_label_A
_geom_hbond_site_symmetry_A
_geom_hbond_distance_DH
_geom_hbond_distance_HA
_geom_hbond_distance_DA
_geom_hbond_angle_DHA
N10 H27 N7 1 0.90 1.96 2.824(4) 159.7
N10 H27 N8 1 0.90 2.42 3.052(4) 127.0
N10 H26 N4 4_566 0.90 1.93 2.821(4) 171.2

loop_
_geom_torsion_atom_site_label_1
_geom_torsion_atom_site_label_2
_geom_torsion_atom_site_label_3
_geom_torsion_atom_site_label_4
_geom_torsion_site_symmetry_1
_geom_torsion_site_symmetry_2
_geom_torsion_site_symmetry_3
_geom_torsion_site_symmetry_4
_geom_torsion
_geom_torsion_publ_flag
N1 C1 C2 C3 . . . . 179.1(4) ?
C6 C1 C2 C3 . . . . 0.2(5) ?
C1 C2 C3 C4 . . . . 0.4(6) ?
C2 C3 C4 C5 . . . . -0.4(6) ?
C3 C4 C5 C6 . . . . -0.1(6) ?
N1 C1 C6 N3 . . . . 0.0(4) ?
C2 C1 C6 N3 . . . . 179.2(3) ?
N1 C1 C6 C5 . . . . -179.8(3) ?
C2 C1 C6 C5 . . . . -0.6(6) ?
C4 C5 C6 N3 . . . . -179.2(4) ?
C4 C5 C6 C1 . . . . 0.6(5) ?
N6 C7 C8 C9 . . . . -178.1(4) ?
C12 C7 C8 C9 . . . . 0.3(6) ?
C7 C8 C9 C10 . . . . -0.6(6) ?
C8 C9 C10 C11 . . . . 0.6(7) ?
C9 C10 C11 C12 . . . . -0.3(6) ?
C10 C11 C12 N4 . . . . 179.0(4) ?
C10 C11 C12 C7 . . . . 0.0(6) ?
N6 C7 C12 N4 . . . . -0.5(4) ?
C8 C7 C12 N4 . . . . -179.2(3) ?
N6 C7 C12 C11 . . . . 178.8(3) ?
C8 C7 C12 C11 . . . . 0.0(6) ?
N7 C13 C14 N9 1 . . . 1.7(4) ?
N7 C13 C14 N9 . . . . 1.7(4) ?
C18 C13 C14 N9 . . . . -177.0(3) ?
N7 C13 C14 C15 1 . . . 179.7(3) ?
N7 C13 C14 C15 . . . . 179.7(3) ?
C18 C13 C14 C15 . . . . 1.0(6) ?
N9 C14 C15 C16 . . . . 176.2(4) ?
C13 C14 C15 C16 . . . . -1.2(6) ?
C14 C15 C16 C17 . . . . 0.3(6) ?
C15 C16 C17 C18 . . . . 0.9(7) ?
C16 C17 C18 C13 . . . . -1.2(6) ?
N7 C13 C18 C17 1 . . . -178.1(4) ?
N7 C13 C18 C17 . . . . -178.1(4) ?
C14 C13 C18 C17 . . . . 0.2(6) ?
C19 C20 C21 N10 . . . . 177.4(3) ?
N10 C22 C23 C24 . . . . -168.0(3) ?
C6 C1 N1 N2 . . . . -0.5(4) ?
C2 C1 N1 N2 . . . . -179.5(4) ?
C6 C1 N1 Zn1 . . . 2_646 179.0(2) ?
C2 C1 N1 Zn1 . . . 2_646 -0.1(6) ?
C1 N1 N2 N3 . . . . 0.8(4) ?
Zn1 N1 N2 N3 2_646 . . . -178.7(2) ?
N1 N2 N3 C6 . . . . -0.8(4) ?
N1 N2 N3 Zn1 . . . . -172.5(2) ?
C1 C6 N3 N2 . . . . 0.5(4) ?
C5 C6 N3 N2 . . . . -179.7(4) ?
C1 C6 N3 Zn1 . . . . 170.8(2) ?
C5 C6 N3 Zn1 . . . . -9.4(6) ?
C11 C12 N4 N5 . . . . -178.7(4) ?
C7 C12 N4 N5 . . . . 0.5(4) ?
C12 N4 N5 N6 . . . . -0.3(4) ?
N4 N5 N6 C7 . . . . 0.0(4) ?
N4 N5 N6 Zn1 . . . . -178.4(2) ?
C12 C7 N6 N5 . . . . 0.3(4) ?
C8 C7 N6 N5 . . . . 178.8(4) ?
C12 C7 N6 Zn1 . . . . 178.4(3) ?
C8 C7 N6 Zn1 . . . . -3.1(6) ?
C14 C13 N7 N7 . . . 1 0.0(5) ?
C18 C13 N7 N7 . . . 1 0.0(5) ?
N7 C13 N7 N8 1 . . 1 0E1(10) ?
C14 C13 N7 N8 . . . 1 -1.7(4) ?
C18 C13 N7 N8 . . . 1 176.8(4) ?
N7 C13 N7 N8 1 . . . 0E1(10) ?
C14 C13 N7 N8 . . . . -1.7(4) ?
C18 C13 N7 N8 . . . . 176.8(4) ?
N7 N7 N8 N8 1 . . 1 0.0 ?
C13 N7 N8 N8 . . . 1 0.0(9) ?
N8 N7 N8 N7 1 . . 1 0E1(10) ?
C13 N7 N8 N7 . . . 1 0E1(10) ?
N7 N7 N8 N9 1 . . . 0.0(10) ?
N8 N7 N8 N9 1 . . . 0E1(10) ?
C13 N7 N8 N9 . . . . 1.1(4) ?
N7 N8 N9 N8 . . . 1 0E1(10) ?
N7 N8 N9 N8 1 . . 1 0E1(10) ?
N8 N8 N9 C14 1 . . . 0.0(9) ?
N7 N8 N9 C14 . . . . -0.1(4) ?
N7 N8 N9 C14 1 . . . -0.1(4) ?
N8 N8 N9 Zn1 1 . . . 0.0(9) ?
N7 N8 N9 Zn1 . . . . -172.1(2) ?
N7 N8 N9 Zn1 1 . . . -172.1(2) ?
C13 C14 N9 N8 . . . 1 -1.0(4) ?
C15 C14 N9 N8 . . . 1 -178.7(4) ?
C13 C14 N9 N8 . . . . -1.0(4) ?
C15 C14 N9 N8 . . . . -178.7(4) ?
C13 C14 N9 Zn1 . . . . 168.3(3) ?
C15 C14 N9 Zn1 . . . . -9.5(7) ?
C20 C21 N10 C22 . . . . 175.1(3) ?
C23 C22 N10 C21 . . . . -70.4(4) ?
N5 N6 Zn1 N9 . . . . -170.4(2) ?
C7 N6 Zn1 N9 . . . . 11.7(4) ?
N5 N6 Zn1 N3 . . . . -56.3(3) ?
C7 N6 Zn1 N3 . . . . 125.8(3) ?
N5 N6 Zn1 N1 . . . 2_656 67.5(3) ?
C7 N6 Zn1 N1 . . . 2_656 -110.4(3) ?
N8 N9 Zn1 N6 1 . . . 109.2(2) ?
N8 N9 Zn1 N6 . . . . 109.2(2) ?
C14 N9 Zn1 N6 . . . . -59.6(4) ?
N8 N9 Zn1 N3 1 . . . -9.7(3) ?
N8 N9 Zn1 N3 . . . . -9.7(3) ?
C14 N9 Zn1 N3 . . . . -178.5(4) ?
N8 N9 Zn1 N1 1 . . 2_656 -132.0(2) ?
N8 N9 Zn1 N1 . . . 2_656 -132.0(2) ?
C14 N9 Zn1 N1 . . . 2_656 59.2(4) ?
N2 N3 Zn1 N6 . . . . -23.7(3) ?
C6 N3 Zn1 N6 . . . . 166.9(3) ?
N2 N3 Zn1 N9 . . . . 95.9(3) ?
C6 N3 Zn1 N9 . . . . -73.5(3) ?
N2 N3 Zn1 N1 . . . 2_656 -143.0(2) ?
C6 N3 Zn1 N1 . . . 2_656 47.6(3) ?
